data_4320120
loop_
_publ_author_name
'Takumi Konno'
'Yuichi Shimazaki'
'Masayuki Kawai'
'Masakazu Hirotsu'

_publ_contact_author
;
Takumi Konno
Department of Chemistry, Graduate School of Science, Osaka 
University, Toyonaka, Osaka 560-0043, Japan
;
_publ_contact_author_email ' konno@ch.wani.osaka-u.ac.jp'
_publ_contact_author_fax '+ 81-6-6850-5785'
_publ_contact_author_phone '+ 81-6-6850-5765'
_publ_section_title
;
 Synthesis, Characterization, and Stereochemistry of Oxorhenium(V)
 Complexes with 2-Aminoethanethiolate
;
_journal_name_full 'Inorganic Chemistry'
_journal_page_first 4250
_journal_page_last 4256
_journal_paper_doi 10.1021/ic010326o
_journal_volume 40
_journal_year 2001
_chemical_formula_moiety 'C10 H19 N2 O5 S2 Re '
_chemical_formula_sum 'C10 H19 N2 O5 Re S2'
_chemical_formula_weight 497.60
_space_group_IT_number 19
_symmetry_cell_setting orthorhombic
_symmetry_Int_Tables_number 19
_symmetry_space_group_name_Hall 'P 2ac 2ab'
_symmetry_space_group_name_H-M 'P 21 21 21'
_cell_angle_alpha 90
_cell_angle_beta 90
_cell_angle_gamma 90
_cell_formula_units_Z 4
_cell_length_a 11.755(1)
_cell_length_b 21.870(2)
_cell_length_c 5.919(1)
_cell_measurement_reflns_used 25
_cell_measurement_temperature 293.2
_cell_measurement_theta_max 14.9
_cell_measurement_theta_min 14.5
_cell_volume 1521.7(3)
_computing_cell_refinement 'Rigaku/AFC Diffractometer Control'
_computing_data_collection 'Rigaku/AFC Diffractometer Control'
_computing_data_reduction teXsan
_computing_publication_material teXsan
_computing_structure_refinement teXsan
_computing_structure_solution 'Direct Method (SIR92)'
_diffrn_ambient_temperature 293.2
_diffrn_measurement_device 'Rigaku AFC7S'
_diffrn_measurement_method \w-2\q
_diffrn_orient_matrix_UB_11 -0.02179
_diffrn_orient_matrix_UB_12 0.04418
_diffrn_orient_matrix_UB_13 -0.00436
_diffrn_orient_matrix_UB_21 0.08205
_diffrn_orient_matrix_UB_22 0.01161
_diffrn_orient_matrix_UB_23 -0.01215
_diffrn_orient_matrix_UB_31 -0.00536
_diffrn_orient_matrix_UB_32 -0.00198
_diffrn_orient_matrix_UB_33 -0.16845
_diffrn_radiation_detector 'scintillation counter'
_diffrn_radiation_monochromator graphite
_diffrn_radiation_source 'Rigaku sealed tube'
_diffrn_radiation_type 'Mo K\a'
_diffrn_radiation_wavelength 0.7107
_diffrn_reflns_av_R_equivalents 0.000
_diffrn_reflns_av_sigmaI/netI 0.043
_diffrn_reflns_limit_h_max 15
_diffrn_reflns_limit_h_min 0
_diffrn_reflns_limit_k_max 28
_diffrn_reflns_limit_k_min 0
_diffrn_reflns_limit_l_max 7
_diffrn_reflns_limit_l_min 0
_diffrn_reflns_number 2062
_diffrn_reflns_reduction_process 'Lp corrections applied'
_diffrn_reflns_theta_max 27.47
_diffrn_reflns_theta_min 2.54
_diffrn_standards_decay_% -0.20
_diffrn_standards_interval_count 150
_diffrn_standards_number 3
_exptl_absorpt_coefficient_mu 8.281
_exptl_absorpt_correction_T_max 0.999
_exptl_absorpt_correction_T_min 0.861
_exptl_absorpt_correction_type '\y scans(North,Phillips & Mathews,1968)'
_exptl_crystal_colour brown
_exptl_crystal_density_diffrn 2.172
_exptl_crystal_density_meas ?
_exptl_crystal_description rod
_exptl_crystal_F_000 960.00
_exptl_crystal_size_max 0.23
_exptl_crystal_size_mid 0.10
_exptl_crystal_size_min 0.10
_refine_diff_density_max 1.92
_refine_diff_density_min -1.14
_refine_ls_extinction_coef 0.00105(4)
_refine_ls_extinction_method 'Zachariasen(1967) type 2 Gaussian isotropic'
_refine_ls_goodness_of_fit_obs 1.819
_refine_ls_hydrogen_treatment noref
_refine_ls_matrix_type full
_refine_ls_number_constraints 0
_refine_ls_number_parameters 182
_refine_ls_number_reflns 1816
_refine_ls_number_restraints 0
_refine_ls_R_factor_obs 0.0268
_refine_ls_shift/esd_max 0.0040
_refine_ls_shift/esd_mean 0.0000
_refine_ls_structure_factor_coef F
_refine_ls_weighting_details 'w = 1/[\s^2^(Fo) + 0.00000|Fo|^2^]'
_refine_ls_weighting_scheme calc
_refine_ls_wR_factor_obs 0.0221
_reflns_number_observed 1816
_reflns_number_total 2062
_reflns_observed_criterion >2.0sigma(I)
_cod_data_source_file ic010326o_1.cif
_cod_data_source_block 1
_cod_depositor_comments
;
The following automatic conversions were performed:

'_exptl_crystal_density_meas' value 'not measured' was changed to '?'
- the value is perceived as not measured.

Automatic conversion script
Id: cif_fix_values 3008 2015-01-20 13:52:24Z robertas 

The following automatic conversions were performed:

'_refine_ls_weighting_scheme' value 'w = 1/[\s^2^(Fo) +
0.00000|Fo|^2^]' was changed to 'calc'. New tag
'_refine_ls_weighting_details' was created. The value of the new tag
was set to 'w = 1/[\s^2^(Fo) + 0.00000|Fo|^2^]'.

Automatic conversion script
Id: cif_fix_values 3143 2015-03-26 13:38:13Z robertas 
;
_cod_original_cell_volume 1521.8(3)
_cod_original_sg_symbol_H-M 'P 21 21 21 '
_cod_original_formula_sum 'C10 H19 N2 O5 S2 Re '
_cod_database_code 4320120

loop_
_symmetry_equiv_pos_as_xyz
x,y,z
1/2-x,-y,1/2+z
1/2+x,1/2-y,-z
-x,1/2+y,1/2-z

loop_
_atom_site_aniso_label
_atom_site_aniso_U_11
_atom_site_aniso_U_22
_atom_site_aniso_U_33
_atom_site_aniso_U_12
_atom_site_aniso_U_13
_atom_site_aniso_U_23
Re 0.0186(1) 0.0203(1) 0.0337(1) 0.0010(1) 0.0021(2) -0.0023(2)
S1 0.0232(8) 0.0293(9) 0.048(1) 0.0003(7) 0.0051(10) -0.014(1)
S2 0.0253(9) 0.041(1) 0.038(1) 0.0012(9) 0.0039(9) -0.0141(10)
O1 0.031(3) 0.034(3) 0.047(3) -0.001(3) 0.004(3) 0.013(2)
O2 0.018(2) 0.023(2) 0.041(3) 0.001(2) -0.005(2) 0.006(2)
O3 0.029(2) 0.024(3) 0.056(3) -0.005(2) -0.002(3) 0.014(3)
O4 0.047(3) 0.035(3) 0.058(4) 0.015(2) 0.006(3) 0.020(3)
O5 0.038(3) 0.038(3) 0.035(3) 0.011(3) 0.011(3) 0.013(2)
N1 0.023(3) 0.033(3) 0.030(3) 0.000(2) -0.002(2) 0.000(2)
N2 0.022(3) 0.029(3) 0.030(3) 0.003(2) 0.001(2) 0.000(3)
C1 0.024(3) 0.027(3) 0.031(4) -0.006(2) -0.008(3) 0.002(3)
C2 0.019(3) 0.024(4) 0.040(5) -0.002(2) -0.003(3) 0.004(3)
C3 0.018(3) 0.034(4) 0.045(5) 0.001(2) 0.005(2) -0.005(3)
C4 0.025(3) 0.042(5) 0.065(5) 0.015(4) -0.001(4) 0.009(4)
C5 0.025(4) 0.052(5) 0.049(6) 0.003(4) 0.010(4) 0.010(4)
C6 0.025(3) 0.026(3) 0.035(4) 0.001(2) 0.002(3) 0.000(3)
C7 0.028(3) 0.033(4) 0.025(3) 0.007(3) 0.001(3) -0.002(3)
C8 0.025(3) 0.032(3) 0.033(3) 0.004(3) 0.003(3) -0.005(3)
C9 0.030(4) 0.073(7) 0.040(4) 0.010(4) -0.010(3) -0.016(5)
C10 0.039(4) 0.020(4) 0.053(5) -0.006(3) 0.015(4) -0.009(4)

loop_
_atom_site_label
_atom_site_fract_x
_atom_site_fract_y
_atom_site_fract_z
_atom_site_U_iso_or_equiv
_atom_site_thermal_displace_type
_atom_site_calc_flag
_atom_site_calc_attached_atom
_atom_site_occupancy
_atom_site_refinement_flags
Re 0.55509(2) 0.15181(1) 0.15542(5) 0.02420(6) Uani d . 1.00 .
S1 0.3934(1) 0.17437(8) 0.3573(4) 0.0334(5) Uani d . 1.00 .
S2 0.6708(2) 0.17828(9) 0.4494(3) 0.0345(5) Uani d . 1.00 .
O1 0.5665(4) 0.2076(2) -0.0360(8) 0.037(1) Uani d . 1.00 .
O2 0.5261(3) 0.0594(2) 0.2883(8) 0.027(1) Uani d . 1.00 .
O3 0.3926(4) -0.0106(2) 0.346(1) 0.037(1) Uani d . 1.00 .
O4 0.9122(4) 0.0043(2) 0.2974(9) 0.047(2) Uani d . 1.00 .
O5 0.9405(4) 0.0674(2) 0.0080(8) 0.037(1) Uani d . 1.00 .
N1 0.4368(5) 0.1015(2) -0.0661(9) 0.029(1) Uani d . 1.00 .
N2 0.7024(4) 0.0970(3) 0.0541(10) 0.027(2) Uani d . 1.00 .
C1 0.4254(6) 0.0367(3) 0.255(1) 0.027(2) Uani d . 1.00 .
C2 0.3523(5) 0.0735(3) 0.093(1) 0.028(2) Uani d . 1.00 .
C3 0.2857(5) 0.1256(3) 0.219(1) 0.033(2) Uani d . 1.00 .
C4 0.2158(5) 0.1619(4) 0.049(1) 0.044(2) Uani d . 1.00 .
C5 0.2088(6) 0.0981(4) 0.396(1) 0.042(2) Uani d . 1.00 .
C6 0.8849(5) 0.0484(3) 0.183(1) 0.029(2) Uani d . 1.00 .
C7 0.7816(6) 0.0863(3) 0.248(1) 0.029(2) Uani d . 1.00 .
C8 0.8116(5) 0.1486(3) 0.357(1) 0.030(2) Uani d . 1.00 .
C9 0.8868(6) 0.1393(4) 0.560(1) 0.048(2) Uani d . 1.00 .
C10 0.8668(6) 0.1926(3) 0.193(1) 0.038(2) Uani d . 1.00 .
H1 0.3012 0.0475 0.0144 0.0331 Uiso calc . 1.00 .
H2 0.1739 0.1927 0.1262 0.0529 Uiso calc . 1.00 .
H3 0.2652 0.1805 -0.0575 0.0529 Uiso calc . 1.00 .
H4 0.1648 0.1353 -0.0267 0.0529 Uiso calc . 1.00 .
H5 0.1691 0.1298 0.4719 0.0503 Uiso calc . 1.00 .
H6 0.1558 0.0714 0.3252 0.0503 Uiso calc . 1.00 .
H7 0.2532 0.0757 0.5014 0.0503 Uiso calc . 1.00 .
H8 0.7407 0.0636 0.3579 0.0342 Uiso calc . 1.00 .
H9 0.8475 0.1155 0.6696 0.0573 Uiso calc . 1.00 .
H10 0.9543 0.1186 0.5161 0.0573 Uiso calc . 1.00 .
H11 0.9059 0.1779 0.6235 0.0573 Uiso calc . 1.00 .
H12 0.9345 0.1750 0.1348 0.0452 Uiso calc . 1.00 .
H13 0.8158 0.2010 0.0726 0.0452 Uiso calc . 1.00 .
H14 0.8847 0.2296 0.2696 0.0452 Uiso calc . 1.00 .
H15 0.4001 0.1285 -0.1684 0.0346 Uiso calc . 1.00 .
H16 0.4759 0.0707 -0.1486 0.0346 Uiso calc . 1.00 .
H17 0.6765 0.0587 -0.0011 0.0321 Uiso calc . 1.00 .
H18 0.7421 0.1180 -0.0623 0.0321 Uiso calc . 1.00 .

loop_
_atom_type_symbol
_atom_type_oxidation_number
_atom_type_number_in_cell
_atom_type_scat_dispersion_real
_atom_type_scat_dispersion_imag
_atom_type_scat_source
C 0 40 0.003 0.002
;International Tables for Crystallography
(1992, Vol. C, Tables 4.2.6.8 and 6.1.1.1)
;
H 0 76 0.000 0.000
;International Tables for Crystallography
(1992, Vol. C, Table 6.1.1.2)
;
O 0 20 0.011 0.006
;International Tables for Crystallography
(1992, Vol. C, Tables 4.2.6.8 and 6.1.1.1)
;
N 0 8 0.006 0.003
;International Tables for Crystallography
(1992, Vol. C, Tables 4.2.6.8 and 6.1.1.1)
;
S 0 8 0.125 0.123
;International Tables for Crystallography
(1992, Vol. C, Tables 4.2.6.8 and 6.1.1.1)
;
Re 0 4 -1.018 7.231
;International Tables for Crystallography
(1992, Vol. C, Tables 4.2.6.8 and 6.1.1.1)
;

loop_
_geom_angle_atom_site_label_1
_geom_angle_atom_site_label_2
_geom_angle_atom_site_label_3
_geom_angle
_geom_angle_site_symmetry_1
_geom_angle_site_symmetry_2
_geom_angle_site_symmetry_3
_geom_angle_publ_flag
S1 RE S2 92.4(1) 1_555 1_555 1_555 yes
S1 RE O1 105.2(2) 1_555 1_555 1_555 yes
S1 RE O2 83.3(2) 1_555 1_555 1_555 yes
S1 RE N1 84.0(2) 1_555 1_555 1_555 yes
S1 RE N2 156.0(2) 1_555 1_555 1_555 yes
S2 RE O1 106.5(2) 1_555 1_555 1_555 yes
S2 RE O2 93.0(2) 1_555 1_555 1_555 yes
S2 RE N1 162.8(2) 1_555 1_555 1_555 yes
S2 RE N2 82.9(2) 1_555 1_555 1_555 yes
O1 RE O2 158.1(3) 1_555 1_555 1_555 yes
O1 RE N1 90.7(3) 1_555 1_555 1_555 yes
O1 RE N2 98.6(3) 1_555 1_555 1_555 yes
O2 RE N1 69.8(2) 1_555 1_555 1_555 yes
O2 RE N2 73.6(2) 1_555 1_555 1_555 yes
N1 RE N2 93.6(3) 1_555 1_555 1_555 yes
RE S1 C3 102.3(3) 1_555 1_555 1_555 yes
RE S2 C8 102.5(3) 1_555 1_555 1_555 yes
RE O2 C1 116.0(5) 1_555 1_555 1_555 yes
RE N1 C2 104.3(5) 1_555 1_555 1_555 yes
RE N1 H15 110.8(5) 1_555 1_555 1_555 no
RE N1 H16 110.8(6) 1_555 1_555 1_555 no
C2 N1 H15 110.8(7) 1_555 1_555 1_555 no
C2 N1 H16 110.8(7) 1_555 1_555 1_555 no
H15 N1 H16 109.5(7) 1_555 1_555 1_555 no
RE N2 C7 111.6(5) 1_555 1_555 1_555 yes
RE N2 H17 108.9(5) 1_555 1_555 1_555 no
RE N2 H18 108.9(5) 1_555 1_555 1_555 no
C7 N2 H17 108.9(8) 1_555 1_555 1_555 no
C7 N2 H18 108.9(7) 1_555 1_555 1_555 no
H17 N2 H18 109.5(8) 1_555 1_555 1_555 no
O2 C1 O3 122.8(9) 1_555 1_555 1_555 yes
O2 C1 C2 114.2(8) 1_555 1_555 1_555 yes
O3 C1 C2 123.0(8) 1_555 1_555 1_555 yes
N1 C2 C1 103.8(6) 1_555 1_555 1_555 yes
N1 C2 C3 109.4(7) 1_555 1_555 1_555 yes
N1 C2 H1 110.6(8) 1_555 1_555 1_555 no
C1 C2 C3 111.6(8) 1_555 1_555 1_555 yes
C1 C2 H1 110.6(8) 1_555 1_555 1_555 no
C3 C2 H1 110.6(7) 1_555 1_555 1_555 no
S1 C3 C2 106.7(6) 1_555 1_555 1_555 yes
S1 C3 C4 111.1(7) 1_555 1_555 1_555 yes
S1 C3 C5 109.5(7) 1_555 1_555 1_555 yes
C2 C3 C4 109.6(8) 1_555 1_555 1_555 yes
C2 C3 C5 109.8(8) 1_555 1_555 1_555 yes
C4 C3 C5 110.0(7) 1_555 1_555 1_555 yes
C3 C4 H2 109.5(10) 1_555 1_555 1_555 no
C3 C4 H3 109.5(8) 1_555 1_555 1_555 no
C3 C4 H4 109.5(9) 1_555 1_555 1_555 no
H2 C4 H3 109(1) 1_555 1_555 1_555 no
H2 C4 H4 109.5(8) 1_555 1_555 1_555 no
H3 C4 H4 109(1) 1_555 1_555 1_555 no
C3 C5 H5 109.5(9) 1_555 1_555 1_555 no
C3 C5 H6 109.5(10) 1_555 1_555 1_555 no
C3 C5 H7 109.5(8) 1_555 1_555 1_555 no
H5 C5 H6 109.5(9) 1_555 1_555 1_555 no
H5 C5 H7 109(1) 1_555 1_555 1_555 no
H6 C5 H7 109(1) 1_555 1_555 1_555 no
O4 C6 O5 124.3(9) 1_555 1_555 1_555 yes
O4 C6 C7 120.2(9) 1_555 1_555 1_555 yes
O5 C6 C7 115.5(8) 1_555 1_555 1_555 yes
N2 C7 C6 112.9(8) 1_555 1_555 1_555 yes
N2 C7 C8 108.8(7) 1_555 1_555 1_555 yes
N2 C7 H8 106.9(8) 1_555 1_555 1_555 no
C6 C7 C8 113.8(8) 1_555 1_555 1_555 yes
C6 C7 H8 106.9(8) 1_555 1_555 1_555 no
C8 C7 H8 106.9(8) 1_555 1_555 1_555 no
S2 C8 C7 103.2(6) 1_555 1_555 1_555 yes
S2 C8 C9 109.4(7) 1_555 1_555 1_555 yes
S2 C8 C10 110.4(7) 1_555 1_555 1_555 yes
C7 C8 C9 110.3(8) 1_555 1_555 1_555 yes
C7 C8 C10 113.2(8) 1_555 1_555 1_555 yes
C9 C8 C10 110.2(8) 1_555 1_555 1_555 yes
C8 C9 H9 109.5(8) 1_555 1_555 1_555 no
C8 C9 H10 109.5(9) 1_555 1_555 1_555 no
C8 C9 H11 109(1) 1_555 1_555 1_555 no
H9 C9 H10 109(1) 1_555 1_555 1_555 no
H9 C9 H11 109.5(10) 1_555 1_555 1_555 no
H10 C9 H11 109.5(9) 1_555 1_555 1_555 no
C8 C10 H12 109.5(8) 1_555 1_555 1_555 no
C8 C10 H13 109.5(8) 1_555 1_555 1_555 no
C8 C10 H14 109(1) 1_555 1_555 1_555 no
H12 C10 H13 109(1) 1_555 1_555 1_555 no
H12 C10 H14 109.5(9) 1_555 1_555 1_555 no
H13 C10 H14 109.5(9) 1_555 1_555 1_555 no

loop_
_geom_bond_atom_site_label_1
_geom_bond_atom_site_label_2
_geom_bond_distance
_geom_bond_site_symmetry_1
_geom_bond_site_symmetry_2
_geom_bond_publ_flag
RE S1 2.299(3) 1_555 1_555 yes
RE S2 2.283(3) 1_555 1_555 yes
RE O1 1.671(6) 1_555 1_555 yes
RE O2 2.196(6) 1_555 1_555 yes
RE N1 2.205(7) 1_555 1_555 yes
RE N2 2.189(7) 1_555 1_555 yes
S1 C3 1.847(9) 1_555 1_555 yes
S2 C8 1.861(8) 1_555 1_555 yes
O2 C1 1.298(10) 1_555 1_555 yes
O3 C1 1.229(10) 1_555 1_555 yes
O4 C6 1.22(1) 1_555 1_555 yes
O5 C6 1.29(1) 1_555 1_555 yes
N1 C2 1.50(1) 1_555 1_555 yes
N2 C7 1.50(1) 1_555 1_555 yes
C1 C2 1.52(1) 1_555 1_555 yes
C2 C3 1.57(1) 1_555 1_555 yes
C3 C4 1.52(1) 1_555 1_555 yes
C3 C5 1.51(1) 1_555 1_555 yes
C6 C7 1.52(1) 1_555 1_555 yes
C7 C8 1.55(1) 1_555 1_555 yes
C8 C9 1.51(1) 1_555 1_555 yes
C8 C10 1.51(1) 1_555 1_555 yes
